data_9015689
loop_
_publ_author_name
'Hughes, J. M.'
'Derr, R. S.'
'Cureton, F.'
'Campana, C. F.'
'Druschel, G.'

_publ_section_title
;
 The crystal structure of cavansite: location of the H2O molecules and
 hydrogen atoms in Ca(VO)(Si4O10)*4H2O
 Note: T = 100 K
;
_journal_name_full 'The Canadian Mineralogist'
_journal_page_first 1267
_journal_page_last 1272
_journal_paper_doi 10.3749/canmin.49.5.1267
_journal_volume 49
_journal_year 2011
_chemical_compound_source 'Pune, India'
_chemical_formula_sum 'Ca H8 O15 Si4 V'
_chemical_name_mineral Cavansite
_space_group_IT_number 62
_symmetry_space_group_name_Hall '-P 2n 2ac'
_symmetry_space_group_name_H-M 'P c m n'
_cell_angle_alpha 90
_cell_angle_beta 90
_cell_angle_gamma 90
_cell_formula_units_Z 4
_cell_length_a 9.7518
_cell_length_b 13.6854
_cell_length_c 9.5965
_cell_volume 1280.723
_database_code_amcsd 0018620
_exptl_crystal_density_diffrn 2.341
_cod_original_formula_sum 'V Ca Si4 O15 H8'
_cod_database_code 9015689

loop_
_space_group_symop_operation_xyz
x,y,z
x,1/2-y,z
-x,1/2+y,-z
1/2+x,1/2+y,1/2-z
1/2-x,1/2-y,1/2+z
1/2-x,y,1/2+z
1/2+x,-y,1/2-z
-x,-y,-z

loop_
_atom_site_label
_atom_site_fract_x
_atom_site_fract_y
_atom_site_fract_z
_atom_site_U_iso_or_equiv
_atom_site_type_symbol
_atom_site_attached_hydrogens
V 0.40346 0.25000 0.52713 0.00441 V 0
Ca 0.08119 0.25000 0.38416 0.00538 Ca 0
Si1 0.09290 0.03373 0.18499 0.00382 Si 0
Si2 0.31455 0.04308 0.39482 0.00367 Si 0
O1 0.08484 0.15046 0.17923 0.00609 O 0
O2 0.29352 0.15771 0.41364 0.00677 O 0
O3 0.44562 0.01968 0.29592 0.00688 O 0
O4 0.16568 0.98934 0.04467 0.00605 O 0
O5 0.18145 0.99550 0.31844 0.00555 O 0
O6 0.55289 0.25000 0.45740 0.01021 O 0
OW7 0.94626 0.11855 0.47063 0.01585 O 0
H7a -0.12110 0.11170 0.42660 0.03400 H 0
H7b -0.07280 0.08870 0.54600 0.03100 H 0
OW8 0.13254 0.25000 0.63927 0.01471 O 0
H8a 0.12830 0.29930 0.69350 0.04700 H 0
OW9 0.81138 0.25000 0.28676 0.02668 O 0
H9a -0.27050 0.25000 0.31620 0.03300 H 0
H9b -0.20200 0.25000 0.19700 0.05700 H 0

loop_
_cod_changelog_entry_id
_cod_changelog_entry_author
_cod_changelog_entry_date
_cod_changelog_entry_text
1
;cod-tools version 3.8.0
Id: cif_guess_AMCSD_atom_types 9574 2023-05-10 09:00:05Z saulius
;
2023-05-10T18:56:18+03:00
;Derived atom types and hydrogen counts
from atom names that follow the AMCSD naming convention
(Wat == water, O-H == hydroxyl).
;

loop_
_cod_related_entry_id
_cod_related_entry_database
_cod_related_entry_code
1 AMCSD 0018620
